data_7119023
loop_
_publ_author_name
'Ying Xie'
'Xun Chen'
'Xin Liu'
'Shi-Jian Su'
'Jianzhang Li'
'Wei Zeng'

_publ_section_title
;
 Rh(III)-catalyzed relay carbenoid functionalization of aromatic C-H
 bonds: access to pi-conjugated fused heteroarenes
;
_journal_name_full Chem.Commun.
_journal_page_first 5856
_journal_volume 52
_journal_year 2016
_chemical_formula_sum 'C28 H27 N O6'
_chemical_formula_weight 473.51
_chemical_name_common 'fused heterocycle'
_chemical_name_systematic 1-azaphenalene
_chemical_properties_physical Photo-sensitive
_space_group_IT_number 14
_symmetry_cell_setting monoclinic
_symmetry_space_group_name_Hall '-P 2ybc'
_symmetry_space_group_name_H-M 'P 1 21/c 1'
_atom_sites_solution_hydrogens geom
_atom_sites_solution_primary direct
_atom_sites_solution_secondary difmap
_audit_creation_method SHELXL-97
_audit_update_record
;
2015-12-22 deposited with the CCDC.
2016-03-29 downloaded from the CCDC.
;
_cell_angle_alpha 90.00
_cell_angle_beta 112.100(5)
_cell_angle_gamma 90.00
_cell_formula_units_Z 4
_cell_length_a 12.3361(5)
_cell_length_b 16.8521(5)
_cell_length_c 12.0571(5)
_cell_measurement_temperature 571(2)
_cell_measurement_theta_max 62.71
_cell_measurement_theta_min 4.67
_cell_volume 2322.38(17)
_computing_cell_refinement 'SMART (Bruker, 1998)'
_computing_data_collection 'SMART (Bruker, 1998)'
_computing_data_reduction 'SAIRT (Bruker, 1998)'
_computing_molecular_graphics 'ORTEP-II (Johnson, 1976)'
_computing_publication_material 'SHELXL-97 (Sheldrick, 1997)'
_computing_structure_refinement 'SHELXL-97 (Sheldrick, 1997)'
_computing_structure_solution 'SHELXS-97 (Sheldrick, 1990)'
_diffrn_ambient_temperature 571(2)
_diffrn_measured_fraction_theta_full 0.979
_diffrn_measured_fraction_theta_max 0.979
_diffrn_measurement_device_type 'SMART (Bruker, 1998)'
_diffrn_radiation_monochromator graphite
_diffrn_radiation_source 'fine-focus sealed tube'
_diffrn_radiation_type CuK\a
_diffrn_radiation_wavelength 1.54178
_diffrn_reflns_av_R_equivalents 0.0281
_diffrn_reflns_av_sigmaI/netI 0.0246
_diffrn_reflns_limit_h_max 13
_diffrn_reflns_limit_h_min -14
_diffrn_reflns_limit_k_max 18
_diffrn_reflns_limit_k_min -19
_diffrn_reflns_limit_l_max 13
_diffrn_reflns_limit_l_min -9
_diffrn_reflns_number 9906
_diffrn_reflns_theta_full 62.77
_diffrn_reflns_theta_max 62.77
_diffrn_reflns_theta_min 4.67
_exptl_absorpt_coefficient_mu 0.781
_exptl_absorpt_correction_T_max 0.8723
_exptl_absorpt_correction_T_min 0.8111
_exptl_crystal_colour colorless
_exptl_crystal_density_diffrn 1.354
_exptl_crystal_density_method 'not measured'
_exptl_crystal_description plane
_exptl_crystal_F_000 1000
_exptl_crystal_preparation Luminescent
_exptl_crystal_recrystallization_method 'Vapour Deposition'
_exptl_crystal_size_max 0.28
_exptl_crystal_size_mid 0.21
_exptl_crystal_size_min 0.18
_refine_diff_density_max 0.468
_refine_diff_density_min -0.467
_refine_diff_density_rms 0.053
_refine_ls_extinction_method none
_refine_ls_goodness_of_fit_ref 1.051
_refine_ls_hydrogen_treatment mixed
_refine_ls_matrix_type full
_refine_ls_number_parameters 316
_refine_ls_number_reflns 3646
_refine_ls_number_restraints 0
_refine_ls_restrained_S_all 1.051
_refine_ls_R_factor_all 0.0574
_refine_ls_R_factor_gt 0.0513
_refine_ls_shift/su_max 0.000
_refine_ls_shift/su_mean 0.000
_refine_ls_structure_factor_coef Fsqd
_refine_ls_weighting_details 'calc w=1/[\s^2^(Fo^2^)+(0.0730P)^2^+1.7278P] where P=(Fo^2^+2Fc^2^)/3'
_refine_ls_weighting_scheme calc
_refine_ls_wR_factor_gt 0.1346
_refine_ls_wR_factor_ref 0.1402
_reflns_number_gt 3200
_reflns_number_total 3646
_reflns_threshold_expression >2sigma(I)
_cod_data_source_file c6cc00254d2.cif
_cod_data_source_block sad
_cod_original_cell_volume 2322.38(15)
_cod_original_sg_symbol_H-M P21/C
_cod_database_code 7119023

loop_
_symmetry_equiv_pos_as_xyz
'x, y, z'
'-x, y+1/2, -z+1/2'
'-x, -y, -z'
'x, -y-1/2, z-1/2'

loop_
_atom_site_label
_atom_site_type_symbol
_atom_site_fract_x
_atom_site_fract_y
_atom_site_fract_z
_atom_site_U_iso_or_equiv
_atom_site_adp_type
_atom_site_occupancy
_atom_site_symmetry_multiplicity
_atom_site_calc_flag
_atom_site_refinement_flags
_atom_site_disorder_assembly
_atom_site_disorder_group
O1 O 0.73640(13) -0.19366(10) 0.65160(13) 0.0326(4) Uani 1 1 d . . .
O2 O 0.65120(15) -0.24642(11) 0.46877(15) 0.0410(4) Uani 1 1 d . . .
O3 O 1.09579(13) 0.02454(9) 0.16925(13) 0.0286(4) Uani 1 1 d . . .
O4 O 0.96591(13) 0.10140(9) 0.20627(14) 0.0302(4) Uani 1 1 d . . .
O5 O 0.60641(12) 0.05718(9) 0.13528(13) 0.0292(4) Uani 1 1 d . . .
O6 O 0.51074(13) -0.01649(11) 0.22328(16) 0.0403(4) Uani 1 1 d . . .
N1 N 1.04455(15) -0.19929(10) 0.56508(15) 0.0258(4) Uani 1 1 d . . .
C1 C 1.15476(18) -0.24092(12) 0.6223(2) 0.0264(5) Uani 1 1 d . . .
C2 C 1.2261(2) -0.22252(14) 0.7378(2) 0.0341(5) Uani 1 1 d . . .
H2A H 1.2045 -0.1835 0.7800 0.041 Uiso 1 1 calc R . .
C3 C 1.3310(2) -0.26308(15) 0.7904(2) 0.0435(6) Uani 1 1 d . . .
H3A H 1.3796 -0.2518 0.8689 0.052 Uiso 1 1 calc R . .
C4 C 1.3636(2) -0.32000(15) 0.7269(3) 0.0443(7) Uani 1 1 d . . .
H4A H 1.4343 -0.3466 0.7626 0.053 Uiso 1 1 calc R . .
C5 C 1.2919(2) -0.33771(14) 0.6110(3) 0.0410(6) Uani 1 1 d . . .
H5A H 1.3146 -0.3760 0.5684 0.049 Uiso 1 1 calc R . .
C6 C 1.1860(2) -0.29854(13) 0.5575(2) 0.0326(5) Uani 1 1 d . . .
H6A H 1.1367 -0.3107 0.4796 0.039 Uiso 1 1 calc R . .
C7 C 0.94669(19) -0.22171(12) 0.58687(18) 0.0257(5) Uani 1 1 d . . .
C8 C 0.84069(18) -0.18857(12) 0.52315(18) 0.0247(5) Uani 1 1 d . . .
C9 C 0.82746(18) -0.12862(12) 0.43270(17) 0.0229(4) Uani 1 1 d . . .
C10 C 0.93126(17) -0.10294(12) 0.41759(17) 0.0211(4) Uani 1 1 d . . .
C11 C 1.04103(18) -0.13794(12) 0.48605(17) 0.0233(4) Uani 1 1 d . . .
C15 C 0.92704(17) -0.04228(11) 0.33397(17) 0.0200(4) Uani 1 1 d . . .
C17 C 0.71657(17) -0.03480(12) 0.28144(17) 0.0222(4) Uani 1 1 d . . .
C16 C 0.81645(17) -0.00946(12) 0.26587(18) 0.0218(4) Uani 1 1 d . . .
H16A H 0.8108 0.0298 0.2097 0.026 Uiso 1 1 calc R . .
C18 C 0.72137(18) -0.09422(12) 0.36418(18) 0.0243(5) Uani 1 1 d . . .
H18A H 0.6532 -0.1106 0.3732 0.029 Uiso 1 1 calc R . .
C13 C 1.13972(18) -0.05191(12) 0.39181(18) 0.0233(4) Uani 1 1 d . . .
C14 C 1.03322(17) -0.01828(12) 0.31995(18) 0.0224(4) Uani 1 1 d . . .
C12 C 1.14173(18) -0.11091(13) 0.47336(19) 0.0257(5) Uani 1 1 d . . .
H12A H 1.2132 -0.1330 0.5210 0.031 Uiso 1 1 calc R . .
C23 C 1.02653(17) 0.04263(12) 0.22928(18) 0.0228(4) Uani 1 1 d . . .
C20 C 0.7339(2) -0.21372(12) 0.54319(18) 0.0267(5) Uani 1 1 d . . .
C19 C 0.9641(2) -0.28389(14) 0.6812(2) 0.0323(5) Uani 1 1 d . . .
H19A H 0.8907 -0.2948 0.6887 0.048 Uiso 1 1 calc R . .
H19B H 1.0193 -0.2651 0.7564 0.048 Uiso 1 1 calc R . .
H19C H 0.9933 -0.3316 0.6588 0.048 Uiso 1 1 calc R . .
C22 C 1.25641(18) -0.02671(14) 0.3889(2) 0.0307(5) Uani 1 1 d . . .
H22A H 1.2442 0.0139 0.3296 0.046 Uiso 1 1 calc R . .
H22B H 1.2937 -0.0716 0.3692 0.046 Uiso 1 1 calc R . .
H22C H 1.3053 -0.0065 0.4660 0.046 Uiso 1 1 calc R . .
C24 C 1.1036(2) 0.08346(14) 0.0852(2) 0.0317(5) Uani 1 1 d . . .
H24A H 1.1234 0.1349 0.1237 0.038 Uiso 1 1 calc R . .
H24B H 1.0296 0.0879 0.0178 0.038 Uiso 1 1 calc R . .
C25 C 1.1977(2) 0.05585(17) 0.0441(2) 0.0420(6) Uani 1 1 d . . .
H25A H 1.2063 0.0933 -0.0121 0.063 Uiso 1 1 calc R . .
H25B H 1.1770 0.0049 0.0062 0.063 Uiso 1 1 calc R . .
H25C H 1.2703 0.0516 0.1117 0.063 Uiso 1 1 calc R . .
C26 C 0.60121(18) 0.00149(12) 0.21252(19) 0.0252(5) Uani 1 1 d . . .
C27 C 0.49695(19) 0.09563(14) 0.0671(2) 0.0338(5) Uani 1 1 d . . .
H27A H 0.5094 0.1343 0.0146 0.051 Uiso 1 1 calc R . .
H27B H 0.4671 0.1214 0.1207 0.051 Uiso 1 1 calc R . .
H27C H 0.4416 0.0567 0.0206 0.051 Uiso 1 1 calc R . .
C21 C 0.6337(2) -0.21541(16) 0.6776(2) 0.0399(6) Uani 1 1 d . . .
H21A H 0.6553 -0.2189 0.7636 0.048 Uiso 1 1 calc R . .
H21B H 0.6059 -0.2672 0.6436 0.048 Uiso 1 1 calc R . .
C28 C 0.5375(2) -0.15596(18) 0.6273(3) 0.0509(7) Uani 1 1 d . . .
H28A H 0.4713 -0.1718 0.6456 0.076 Uiso 1 1 calc R . .
H28B H 0.5150 -0.1531 0.5420 0.076 Uiso 1 1 calc R . .
H28C H 0.5643 -0.1048 0.6618 0.076 Uiso 1 1 calc R . .

loop_
_atom_site_aniso_label
_atom_site_aniso_U_11
_atom_site_aniso_U_22
_atom_site_aniso_U_33
_atom_site_aniso_U_23
_atom_site_aniso_U_13
_atom_site_aniso_U_12
O1 0.0359(9) 0.0415(9) 0.0219(8) -0.0026(7) 0.0126(7) -0.0078(7)
O2 0.0455(10) 0.0493(11) 0.0313(9) -0.0121(8) 0.0180(8) -0.0236(8)
O3 0.0318(8) 0.0309(8) 0.0295(8) 0.0022(6) 0.0189(7) 0.0030(6)
O4 0.0322(8) 0.0255(8) 0.0374(9) 0.0031(7) 0.0184(7) 0.0036(7)
O5 0.0208(7) 0.0322(8) 0.0327(8) 0.0116(6) 0.0078(6) 0.0045(6)
O6 0.0238(8) 0.0477(10) 0.0502(11) 0.0164(8) 0.0149(7) 0.0018(7)
N1 0.0275(9) 0.0258(9) 0.0229(9) 0.0021(7) 0.0082(7) 0.0020(7)
C1 0.0277(11) 0.0222(11) 0.0295(11) 0.0062(9) 0.0109(9) 0.0020(9)
C2 0.0373(13) 0.0294(12) 0.0316(12) 0.0000(10) 0.0085(10) 0.0026(10)
C3 0.0357(13) 0.0374(14) 0.0440(15) 0.0048(11) -0.0002(11) 0.0028(11)
C4 0.0274(12) 0.0324(13) 0.0686(18) 0.0112(13) 0.0128(12) 0.0067(10)
C5 0.0398(13) 0.0273(12) 0.0635(17) 0.0014(12) 0.0281(13) 0.0050(10)
C6 0.0364(12) 0.0283(12) 0.0357(12) -0.0009(10) 0.0168(10) -0.0012(10)
C7 0.0349(12) 0.0213(10) 0.0193(10) -0.0011(8) 0.0085(9) -0.0014(9)
C8 0.0322(11) 0.0225(10) 0.0189(10) -0.0014(8) 0.0090(9) -0.0037(9)
C9 0.0287(11) 0.0206(10) 0.0185(10) -0.0035(8) 0.0081(8) -0.0025(8)
C10 0.0257(10) 0.0203(10) 0.0170(10) -0.0052(8) 0.0078(8) -0.0001(8)
C11 0.0306(11) 0.0201(10) 0.0170(10) -0.0027(8) 0.0064(8) 0.0022(8)
C15 0.0228(10) 0.0195(10) 0.0172(9) -0.0047(8) 0.0068(8) 0.0014(8)
C17 0.0230(10) 0.0225(10) 0.0204(10) -0.0023(8) 0.0073(8) -0.0011(8)
C16 0.0255(10) 0.0208(10) 0.0196(10) -0.0009(8) 0.0089(8) 0.0008(8)
C18 0.0244(10) 0.0254(11) 0.0236(10) -0.0017(8) 0.0095(9) -0.0042(8)
C13 0.0239(10) 0.0245(11) 0.0220(10) -0.0050(8) 0.0091(8) 0.0004(8)
C14 0.0229(10) 0.0230(10) 0.0228(10) -0.0062(8) 0.0101(8) -0.0003(8)
C12 0.0228(10) 0.0287(11) 0.0237(10) -0.0038(9) 0.0068(8) 0.0044(9)
C23 0.0216(10) 0.0243(11) 0.0233(10) -0.0051(8) 0.0091(8) -0.0021(9)
C20 0.0372(12) 0.0220(10) 0.0208(10) 0.0006(8) 0.0107(9) -0.0029(9)
C19 0.0373(12) 0.0298(12) 0.0284(12) 0.0066(9) 0.0107(10) 0.0001(10)
C22 0.0235(11) 0.0355(12) 0.0332(12) 0.0010(10) 0.0107(9) 0.0015(9)
C24 0.0336(12) 0.0353(12) 0.0298(12) 0.0056(10) 0.0161(10) -0.0003(10)
C25 0.0387(13) 0.0564(16) 0.0403(14) 0.0129(12) 0.0255(11) 0.0052(12)
C26 0.0248(11) 0.0243(11) 0.0255(10) 0.0003(8) 0.0085(9) -0.0016(9)
C27 0.0258(11) 0.0370(13) 0.0356(13) 0.0111(10) 0.0080(10) 0.0092(10)
C21 0.0469(14) 0.0479(15) 0.0307(12) -0.0010(11) 0.0212(11) -0.0113(12)
C28 0.0458(15) 0.0616(18) 0.0537(17) -0.0065(14) 0.0282(14) -0.0079(14)

loop_
_atom_type_symbol
_atom_type_description
_atom_type_scat_dispersion_real
_atom_type_scat_dispersion_imag
_atom_type_scat_source
C C 0.0181 0.0091 'International Tables Vol C Tables 4.2.6.8 and 6.1.1.4'
H H 0.0000 0.0000 'International Tables Vol C Tables 4.2.6.8 and 6.1.1.4'
N N 0.0311 0.0180 'International Tables Vol C Tables 4.2.6.8 and 6.1.1.4'
O O 0.0492 0.0322 'International Tables Vol C Tables 4.2.6.8 and 6.1.1.4'

loop_
_geom_angle_atom_site_label_1
_geom_angle_atom_site_label_2
_geom_angle_atom_site_label_3
_geom_angle
_geom_angle_site_symmetry_1
_geom_angle_site_symmetry_3
C20 O1 C21 116.27(17) . .
C23 O3 C24 116.37(16) . .
C26 O5 C27 115.53(16) . .
C7 N1 C11 121.85(17) . .
C7 N1 C1 120.40(17) . .
C11 N1 C1 117.73(17) . .
C2 C1 C6 121.4(2) . .
C2 C1 N1 120.06(19) . .
C6 C1 N1 118.6(2) . .
C1 C2 C3 118.9(2) . .
C4 C3 C2 120.4(2) . .
C5 C4 C3 120.3(2) . .
C4 C5 C6 120.1(2) . .
C5 C6 C1 118.9(2) . .
C8 C7 N1 120.18(19) . .
C8 C7 C19 123.12(19) . .
N1 C7 C19 116.69(19) . .
C7 C8 C9 121.48(19) . .
C7 C8 C20 120.82(19) . .
C9 C8 C20 117.69(18) . .
C18 C9 C10 119.27(18) . .
C18 C9 C8 123.64(19) . .
C10 C9 C8 117.06(18) . .
C11 C10 C15 118.83(18) . .
C11 C10 C9 120.30(18) . .
C15 C10 C9 120.87(18) . .
C12 C11 N1 121.36(18) . .
C12 C11 C10 119.83(18) . .
N1 C11 C10 118.81(18) . .
C16 C15 C10 117.56(18) . .
C16 C15 C14 122.92(18) . .
C10 C15 C14 119.50(18) . .
C16 C17 C18 121.16(19) . .
C16 C17 C26 120.87(18) . .
C18 C17 C26 117.96(18) . .
C17 C16 C15 121.00(18) . .
C9 C18 C17 120.13(18) . .
C12 C13 C14 119.46(19) . .
C12 C13 C22 116.90(18) . .
C14 C13 C22 123.63(19) . .
C13 C14 C15 119.94(19) . .
C13 C14 C23 121.28(18) . .
C15 C14 C23 118.77(18) . .
C11 C12 C13 122.33(19) . .
O4 C23 O3 121.69(19) . .
O4 C23 C14 126.58(18) . .
O3 C23 C14 111.71(17) . .
O2 C20 O1 122.9(2) . .
O2 C20 C8 124.14(19) . .
O1 C20 C8 112.97(18) . .
O3 C24 C25 106.45(18) . .
O6 C26 O5 122.49(19) . .
O6 C26 C17 124.48(19) . .
O5 C26 C17 113.03(17) . .
O1 C21 C28 111.4(2) . .

loop_
_geom_bond_atom_site_label_1
_geom_bond_atom_site_label_2
_geom_bond_distance
_geom_bond_site_symmetry_2
O1 C20 1.339(3) .
O1 C21 1.462(3) .
O2 C20 1.209(3) .
O3 C23 1.346(2) .
O3 C24 1.448(3) .
O4 C23 1.209(3) .
O5 C26 1.341(3) .
O5 C27 1.444(3) .
O6 C26 1.210(3) .
N1 C7 1.381(3) .
N1 C11 1.396(3) .
N1 C1 1.453(3) .
C1 C2 1.373(3) .
C1 C6 1.389(3) .
C2 C3 1.388(3) .
C3 C4 1.378(4) .
C4 C5 1.376(4) .
C5 C6 1.388(3) .
C7 C8 1.362(3) .
C7 C19 1.501(3) .
C8 C9 1.450(3) .
C8 C20 1.487(3) .
C9 C18 1.385(3) .
C9 C10 1.427(3) .
C10 C11 1.422(3) .
C10 C15 1.423(3) .
C11 C12 1.385(3) .
C15 C16 1.414(3) .
C15 C14 1.440(3) .
C17 C16 1.382(3) .
C17 C18 1.399(3) .
C17 C26 1.483(3) .
C13 C12 1.392(3) .
C13 C14 1.393(3) .
C13 C22 1.514(3) .
C14 C23 1.479(3) .
C24 C25 1.498(3) .
C21 C28 1.496(4) .
